data_4066547
loop_
_publ_author_name
'Yuan, Yuanyuan'
'Chen, Yaofeng'
'Li, Guangyu'
'Xia, Wei'

_publ_section_title
;
 Synthesis and Structural Features of Boratabenzene Rare-Earth Metal Alkyl
 Complexes
;
_journal_issue 17
_journal_name_full Organometallics
_journal_page_first 3722
_journal_paper_doi 10.1021/om1005116
_journal_volume 29
_journal_year 2010
_chemical_formula_sum 'C41 H49 B2 N2 Si2 Y'
_chemical_formula_weight 736.53
_chemical_name_systematic
; 
 ? 
;
_space_group_IT_number 14
_symmetry_cell_setting monoclinic
_symmetry_space_group_name_Hall '-P 2ybc'
_symmetry_space_group_name_H-M 'P 1 21/c 1'
_atom_sites_solution_hydrogens geom
_atom_sites_solution_primary direct
_atom_sites_solution_secondary difmap
_audit_creation_method SHELXL-97
_cell_angle_alpha 90.00
_cell_angle_beta 97.492(2)
_cell_angle_gamma 90.00
_cell_formula_units_Z 4
_cell_length_a 11.3673(14)
_cell_length_b 11.0027(13)
_cell_length_c 31.775(4)
_cell_measurement_reflns_used 1843
_cell_measurement_temperature 293(2)
_cell_measurement_theta_max 40.615
_cell_measurement_theta_min 4.516
_cell_volume 3940.2(8)
_computing_cell_refinement 'Bruker SMART'
_computing_data_collection 'Bruker SMART'
_computing_data_reduction 'Bruker SHELXTL'
_computing_molecular_graphics 'Bruker SHELXTL'
_computing_publication_material 'Bruker SHELXTL'
_computing_structure_refinement 'SHELXL-97 (Sheldrick, 1997)'
_computing_structure_solution 'SHELXS-97 (Sheldrick, 1990)'
_diffrn_ambient_temperature 293(2)
_diffrn_measured_fraction_theta_full 1.000
_diffrn_measured_fraction_theta_max 1.000
_diffrn_measurement_device_type 'CCD area detector'
_diffrn_measurement_method 'phi and omega scans'
_diffrn_radiation_monochromator graphite
_diffrn_radiation_source 'fine-focus sealed tube'
_diffrn_radiation_type MoK\a
_diffrn_radiation_wavelength 0.71073
_diffrn_reflns_av_R_equivalents 0.1446
_diffrn_reflns_av_sigmaI/netI 0.2140
_diffrn_reflns_limit_h_max 12
_diffrn_reflns_limit_h_min -13
_diffrn_reflns_limit_k_max 6
_diffrn_reflns_limit_k_min -13
_diffrn_reflns_limit_l_max 38
_diffrn_reflns_limit_l_min -35
_diffrn_reflns_number 20200
_diffrn_reflns_theta_full 25.50
_diffrn_reflns_theta_max 25.50
_diffrn_reflns_theta_min 1.96
_exptl_absorpt_coefficient_mu 1.571
_exptl_absorpt_correction_T_max 1.00000
_exptl_absorpt_correction_T_min 0.75123
_exptl_absorpt_correction_type empirical
_exptl_absorpt_process_details sadabs
_exptl_crystal_colour yellow
_exptl_crystal_density_diffrn 1.242
_exptl_crystal_density_method 'not measured'
_exptl_crystal_description prismatic
_exptl_crystal_F_000 1544
_exptl_crystal_size_max 0.446
_exptl_crystal_size_mid 0.339
_exptl_crystal_size_min 0.130
_refine_diff_density_max 0.505
_refine_diff_density_min -0.695
_refine_diff_density_rms 0.071
_refine_ls_extinction_expression Fc^*^=kFc[1+0.001xFc^2^\l^3^/sin(2\q)]^-1/4^
_refine_ls_extinction_method SHELXL
_refine_ls_goodness_of_fit_ref 0.871
_refine_ls_hydrogen_treatment constr
_refine_ls_matrix_type full
_refine_ls_number_parameters 440
_refine_ls_number_reflns 7332
_refine_ls_number_restraints 0
_refine_ls_restrained_S_all 0.871
_refine_ls_R_factor_all 0.1296
_refine_ls_R_factor_gt 0.0558
_refine_ls_shift/su_max 0.026
_refine_ls_shift/su_mean 0.001
_refine_ls_structure_factor_coef Fsqd
_refine_ls_weighting_details 'calc w=1/[\s^2^(Fo^2^)+(0.0163P)^2^+0.0000P] where P=(Fo^2^+2Fc^2^)/3'
_refine_ls_weighting_scheme calc
_refine_ls_wR_factor_gt 0.0949
_refine_ls_wR_factor_ref 0.1094
_reflns_number_gt 3343
_reflns_number_total 7332
_reflns_threshold_expression >2sigma(I)
_cod_data_source_file om1005116_si_001.cif
_cod_data_source_block cd27619
_cod_depositor_comments
;
The following automatic conversions were performed:

'_symmetry_cell_setting' value 'Monoclinic' changed to 'monoclinic'
according to /home/saulius/struct/CIF-dictionaries/cif_core.dic
dictionary named 'cif_core.dic' version 2.4.1 from 2010-06-29.

Automatic conversion script
Id: cif_fix_values 1715 2011-07-08 13:25:40Z adriana 
;
_cod_original_cell_volume 3940.3(8)
_cod_original_sg_symbol_H-M P2(1)/c
_cod_database_code 4066547

loop_
_symmetry_equiv_pos_as_xyz
'x, y, z'
'-x, y+1/2, -z+1/2'
'-x, -y, -z'
'x, -y-1/2, z-1/2'

loop_
_atom_site_label
_atom_site_type_symbol
_atom_site_fract_x
_atom_site_fract_y
_atom_site_fract_z
_atom_site_U_iso_or_equiv
_atom_site_adp_type
_atom_site_occupancy
_atom_site_symmetry_multiplicity
_atom_site_calc_flag
_atom_site_refinement_flags
Y1 Y 0.69304(4) 0.73497(4) 0.924111(15) 0.03675(17) Uani 1 1 d .
Si1 Si 0.62477(15) 0.54872(12) 0.84911(5) 0.0525(5) Uani 1 1 d .
Si2 Si 0.76898(14) 0.38788(12) 0.92108(5) 0.0505(4) Uani 1 1 d .
N1 N 0.7871(4) 0.9374(3) 0.82266(14) 0.0500(12) Uani 1 1 d .
N2 N 0.3424(4) 0.7969(3) 0.91738(13) 0.0412(11) Uani 1 1 d .
B1 B 0.8103(6) 0.9045(5) 0.8667(2) 0.0476(17) Uani 1 1 d .
B2 B 0.4469(5) 0.7667(5) 0.94428(18) 0.0398(14) Uani 1 1 d .
C1 C 0.7605(5) 0.9723(4) 0.90325(17) 0.0519(15) Uani 1 1 d .
H1 H 0.7003 1.0357 0.8969 0.062 Uiso 1 1 calc R
C2 C 0.8086(5) 0.9488(4) 0.94517(19) 0.0574(16) Uani 1 1 d .
H2 H 0.7820 0.9986 0.9677 0.069 Uiso 1 1 calc R
C3 C 0.8840(5) 0.8540(5) 0.95650(18) 0.0597(16) Uani 1 1 d .
H3 H 0.9157 0.8422 0.9864 0.072 Uiso 1 1 calc R
C4 C 0.9253(5) 0.7800(5) 0.9251(2) 0.0577(15) Uani 1 1 d .
H4 H 0.9831 0.7156 0.9337 0.069 Uiso 1 1 calc R
C5 C 0.8884(5) 0.7995(4) 0.88285(19) 0.0542(16) Uani 1 1 d .
H5 H 0.9144 0.7427 0.8622 0.065 Uiso 1 1 calc R
C6 C 0.5303(5) 0.8589(4) 0.96867(16) 0.0410(13) Uani 1 1 d .
H6 H 0.5166 0.9460 0.9636 0.049 Uiso 1 1 calc R
C7 C 0.6217(5) 0.8229(4) 0.99744(16) 0.0455(14) Uani 1 1 d .
H7 H 0.6704 0.8852 1.0134 0.055 Uiso 1 1 calc R
C8 C 0.6562(5) 0.6977(5) 1.00325(16) 0.0558(16) Uani 1 1 d .
H8 H 0.7219 0.6746 1.0249 0.067 Uiso 1 1 calc R
C9 C 0.5886(5) 0.6098(4) 0.98029(17) 0.0426(13) Uani 1 1 d .
H9 H 0.6106 0.5243 0.9851 0.051 Uiso 1 1 calc R
C10 C 0.4948(4) 0.6363(4) 0.95105(15) 0.0381(13) Uani 1 1 d .
H10 H 0.4536 0.5700 0.9346 0.046 Uiso 1 1 calc R
C11 C 0.7040(5) 1.0276(4) 0.80503(16) 0.0463(14) Uani 1 1 d .
C12 C 0.7360(5) 1.1117(5) 0.77518(17) 0.0543(15) Uani 1 1 d .
H12 H 0.8112 1.1081 0.7667 0.065 Uiso 1 1 calc R
C13 C 0.6579(6) 1.1980(5) 0.75870(17) 0.0610(17) Uani 1 1 d .
H13 H 0.6790 1.2500 0.7379 0.073 Uiso 1 1 calc R
C14 C 0.5506(6) 1.2099(5) 0.77186(18) 0.0646(17) Uani 1 1 d .
H14 H 0.5001 1.2728 0.7616 0.078 Uiso 1 1 calc R
C15 C 0.5169(5) 1.1276(5) 0.8007(2) 0.0668(17) Uani 1 1 d .
H15 H 0.4414 1.1320 0.8089 0.080 Uiso 1 1 calc R
C16 C 0.5947(5) 1.0392(4) 0.81734(18) 0.0585(16) Uani 1 1 d .
H16 H 0.5719 0.9860 0.8375 0.070 Uiso 1 1 calc R
C17 C 0.8627(6) 0.8929(5) 0.79332(19) 0.0560(16) Uani 1 1 d .
C18 C 0.8136(7) 0.8230(5) 0.7589(2) 0.082(2) Uani 1 1 d .
H18 H 0.7338 0.8014 0.7555 0.099 Uiso 1 1 calc R
C19 C 0.8885(10) 0.7864(7) 0.7298(3) 0.112(4) Uani 1 1 d .
H19 H 0.8568 0.7383 0.7070 0.137 Uiso 1 1 calc R
C20 C 0.9990(10) 0.8154(9) 0.7326(3) 0.128(5) Uani 1 1 d .
H20 H 1.0444 0.7911 0.7118 0.136 Uiso 1 1 calc R
C21 C 1.0502(8) 0.8841(8) 0.7674(3) 0.111(4) Uani 1 1 d .
H21 H 1.1304 0.9038 0.7706 0.135 Uiso 1 1 calc R
C22 C 0.9786(6) 0.9220(5) 0.7969(2) 0.082(2) Uani 1 1 d .
H22 H 1.0114 0.9687 0.8199 0.099 Uiso 1 1 calc R
C23 C 0.2966(5) 0.9190(4) 0.91012(15) 0.0410(13) Uani 1 1 d .
C24 C 0.3685(5) 1.0100(5) 0.89646(16) 0.0573(16) Uani 1 1 d .
H24 H 0.4466 0.9939 0.8924 0.069 Uiso 1 1 calc R
C25 C 0.3197(7) 1.1265(5) 0.88900(18) 0.0733(19) Uani 1 1 d .
H25 H 0.3659 1.1877 0.8794 0.088 Uiso 1 1 calc R
C26 C 0.2082(7) 1.1514(6) 0.8954(2) 0.078(2) Uani 1 1 d .
H26 H 0.1784 1.2296 0.8906 0.094 Uiso 1 1 calc R
C27 C 0.1381(6) 1.0630(6) 0.9090(2) 0.090(2) Uani 1 1 d .
H27 H 0.0600 1.0793 0.9130 0.108 Uiso 1 1 calc R
C28 C 0.1859(5) 0.9484(5) 0.9168(2) 0.0691(19) Uani 1 1 d .
H28 H 0.1392 0.8888 0.9271 0.083 Uiso 1 1 calc R
C29 C 0.2623(4) 0.7060(4) 0.89794(17) 0.0400(13) Uani 1 1 d .
C30 C 0.2210(5) 0.7108(5) 0.85550(18) 0.0593(16) Uani 1 1 d .
H30 H 0.2445 0.7742 0.8391 0.071 Uiso 1 1 calc R
C31 C 0.1446(6) 0.6224(6) 0.83653(19) 0.0751(19) Uani 1 1 d .
H31 H 0.1179 0.6266 0.8076 0.090 Uiso 1 1 calc R
C32 C 0.1083(6) 0.5283(5) 0.8605(2) 0.0737(19) Uani 1 1 d .
H32 H 0.0568 0.4690 0.8480 0.088 Uiso 1 1 calc R
C33 C 0.1484(6) 0.5236(5) 0.9022(2) 0.0699(19) Uani 1 1 d .
H33 H 0.1249 0.4598 0.9184 0.084 Uiso 1 1 calc R
C34 C 0.2242(4) 0.6119(4) 0.92173(17) 0.0519(15) Uani 1 1 d .
H34 H 0.2493 0.6078 0.9507 0.062 Uiso 1 1 calc R
C35 C 0.7311(4) 0.5380(4) 0.89710(15) 0.0417(13) Uani 1 1 d .
H35 H 0.8045 0.5552 0.8851 0.050 Uiso 1 1 calc R
C36 C 0.5623(4) 0.7115(4) 0.84444(16) 0.0523(15) Uani 1 1 d .
C37 C 0.4906(5) 0.4522(4) 0.84682(18) 0.0730(18) Uani 1 1 d .
H37A H 0.5124 0.3685 0.8444 0.109 Uiso 1 1 calc R
H37B H 0.4352 0.4748 0.8227 0.109 Uiso 1 1 calc R
H37C H 0.4546 0.4633 0.8723 0.109 Uiso 1 1 calc R
C38 C 0.6963(6) 0.5255(5) 0.79997(17) 0.084(2) Uani 1 1 d .
H38A H 0.7632 0.5789 0.8004 0.125 Uiso 1 1 calc R
H38B H 0.6400 0.5430 0.7755 0.125 Uiso 1 1 calc R
H38C H 0.7223 0.4428 0.7987 0.125 Uiso 1 1 calc R
C39 C 0.6415(5) 0.3002(4) 0.93699(19) 0.0698(19) Uani 1 1 d .
H39A H 0.5938 0.3526 0.9520 0.105 Uiso 1 1 calc R
H39B H 0.6708 0.2339 0.9550 0.105 Uiso 1 1 calc R
H39C H 0.5942 0.2689 0.9121 0.105 Uiso 1 1 calc R
C40 C 0.8419(5) 0.2890(4) 0.88367(19) 0.073(2) Uani 1 1 d .
H40A H 0.7837 0.2628 0.8609 0.109 Uiso 1 1 calc R
H40B H 0.8764 0.2193 0.8987 0.109 Uiso 1 1 calc R
H40C H 0.9028 0.3344 0.8724 0.109 Uiso 1 1 calc R
C41 C 0.8823(5) 0.4054(5) 0.96893(19) 0.082(2) Uani 1 1 d .
H41A H 0.9538 0.4386 0.9606 0.123 Uiso 1 1 calc R
H41B H 0.8988 0.3275 0.9819 0.123 Uiso 1 1 calc R
H41C H 0.8523 0.4592 0.9888 0.123 Uiso 1 1 calc R

loop_
_atom_site_aniso_label
_atom_site_aniso_U_11
_atom_site_aniso_U_22
_atom_site_aniso_U_33
_atom_site_aniso_U_23
_atom_site_aniso_U_13
_atom_site_aniso_U_12
Y1 0.0447(3) 0.0330(3) 0.0338(3) -0.0002(3) 0.0097(2) -0.0017(3)
Si1 0.0731(13) 0.0425(10) 0.0426(10) -0.0064(7) 0.0106(9) 0.0005(8)
Si2 0.0597(11) 0.0400(9) 0.0542(11) 0.0042(8) 0.0169(9) 0.0015(8)
N1 0.056(3) 0.052(3) 0.045(3) 0.011(2) 0.018(3) 0.012(2)
N2 0.043(3) 0.034(3) 0.046(3) 0.000(2) 0.005(2) -0.002(2)
B1 0.047(4) 0.047(4) 0.050(5) 0.008(3) 0.014(4) -0.001(3)
B2 0.034(4) 0.053(4) 0.034(3) -0.002(3) 0.013(3) 0.003(3)
C1 0.079(4) 0.023(3) 0.055(4) 0.001(3) 0.013(4) -0.007(3)
C2 0.081(5) 0.038(3) 0.055(4) -0.010(3) 0.017(4) -0.023(3)
C3 0.070(5) 0.062(4) 0.044(4) 0.006(3) -0.001(3) -0.013(3)
C4 0.042(4) 0.060(4) 0.070(5) 0.017(4) 0.002(3) -0.011(3)
C5 0.068(4) 0.044(4) 0.054(4) 0.004(3) 0.022(4) -0.010(3)
C6 0.046(4) 0.040(3) 0.037(3) -0.002(3) 0.007(3) 0.004(3)
C7 0.048(4) 0.050(4) 0.040(4) -0.008(3) 0.012(3) -0.006(3)
C8 0.058(4) 0.077(4) 0.033(3) 0.018(3) 0.010(3) 0.010(3)
C9 0.051(4) 0.038(3) 0.041(4) 0.003(3) 0.013(3) 0.004(3)
C10 0.047(4) 0.037(3) 0.034(3) -0.001(2) 0.017(3) -0.005(2)
C11 0.054(4) 0.049(4) 0.038(3) -0.003(3) 0.014(3) -0.003(3)
C12 0.068(4) 0.050(4) 0.046(4) 0.003(3) 0.013(3) -0.003(3)
C13 0.072(5) 0.069(4) 0.042(4) 0.011(3) 0.011(4) 0.006(3)
C14 0.089(5) 0.057(4) 0.045(4) -0.002(3) -0.002(4) 0.019(3)
C15 0.066(5) 0.069(4) 0.067(5) -0.005(4) 0.014(4) 0.009(4)
C16 0.063(4) 0.056(4) 0.060(4) 0.017(3) 0.023(4) 0.010(3)
C17 0.071(5) 0.054(4) 0.048(4) 0.020(3) 0.030(4) 0.014(3)
C18 0.114(6) 0.070(5) 0.072(5) 0.003(4) 0.046(5) -0.004(4)
C19 0.181(11) 0.093(6) 0.068(6) 0.007(4) 0.076(8) 0.037(7)
C20 0.177(13) 0.134(9) 0.083(7) 0.067(6) 0.090(9) 0.105(9)
C21 0.085(6) 0.167(9) 0.104(7) 0.085(7) 0.061(7) 0.064(6)
C22 0.066(5) 0.129(6) 0.057(5) 0.023(4) 0.026(4) 0.014(4)
C23 0.038(3) 0.045(4) 0.040(3) -0.006(3) 0.005(3) 0.003(3)
C24 0.069(4) 0.056(4) 0.051(4) 0.005(3) 0.022(3) 0.002(3)
C25 0.115(7) 0.050(4) 0.055(4) 0.004(3) 0.013(4) -0.005(4)
C26 0.109(7) 0.050(5) 0.068(5) -0.007(3) -0.020(5) 0.030(4)
C27 0.058(5) 0.072(5) 0.133(7) -0.032(5) -0.011(5) 0.017(4)
C28 0.050(4) 0.053(4) 0.104(6) -0.005(4) 0.010(4) 0.008(3)
C29 0.037(3) 0.039(3) 0.044(4) -0.004(3) 0.011(3) 0.000(2)
C30 0.073(4) 0.058(4) 0.046(4) -0.002(3) 0.006(4) -0.012(3)
C31 0.100(6) 0.081(5) 0.042(4) -0.016(4) 0.001(4) -0.012(4)
C32 0.079(5) 0.068(5) 0.071(5) -0.028(4) -0.001(4) -0.015(4)
C33 0.074(5) 0.053(4) 0.085(6) 0.003(4) 0.018(4) -0.015(3)
C34 0.052(4) 0.057(4) 0.048(4) -0.001(3) 0.014(3) -0.015(3)
C35 0.045(4) 0.043(3) 0.040(3) -0.005(2) 0.016(3) 0.001(2)
C36 0.056(4) 0.054(4) 0.046(3) 0.005(3) 0.004(3) 0.006(3)
C37 0.088(5) 0.057(4) 0.072(4) -0.017(3) 0.001(4) -0.010(3)
C38 0.128(6) 0.073(4) 0.054(4) -0.005(3) 0.029(4) 0.027(4)
C39 0.073(4) 0.049(4) 0.093(5) 0.009(3) 0.032(4) -0.006(3)
C40 0.093(5) 0.041(3) 0.092(5) 0.003(3) 0.041(4) 0.016(3)
C41 0.069(5) 0.106(5) 0.073(5) 0.011(4) 0.013(4) -0.003(4)

loop_
_atom_type_symbol
_atom_type_description
_atom_type_scat_dispersion_real
_atom_type_scat_dispersion_imag
_atom_type_scat_source
C C 0.0033 0.0016 'International Tables Vol C Tables 4.2.6.8 and 6.1.1.4'
H H 0.0000 0.0000 'International Tables Vol C Tables 4.2.6.8 and 6.1.1.4'
B B 0.0013 0.0007 'International Tables Vol C Tables 4.2.6.8 and 6.1.1.4'
N N 0.0061 0.0033 'International Tables Vol C Tables 4.2.6.8 and 6.1.1.4'
Si Si 0.0817 0.0704 'International Tables Vol C Tables 4.2.6.8 and 6.1.1.4'
Y Y -2.7962 3.5667 'International Tables Vol C Tables 4.2.6.8 and 6.1.1.4'

loop_
_geom_angle_atom_site_label_1
_geom_angle_atom_site_label_2
_geom_angle_atom_site_label_3
_geom_angle
C35 Y1 C3 114.43(18)
C35 Y1 C8 105.07(16)
C3 Y1 C8 85.97(18)
C35 Y1 C9 83.61(15)
C3 Y1 C9 114.47(18)
C8 Y1 C9 30.31(14)
C35 Y1 C4 87.01(17)
C3 Y1 C4 30.87(15)
C8 Y1 C4 107.21(19)
C9 Y1 C4 127.84(18)
C35 Y1 C2 139.83(17)
C3 Y1 C2 29.49(15)
C8 Y1 C2 91.80(17)
C9 Y1 C2 121.63(16)
C4 Y1 C2 52.97(16)
C35 Y1 C10 86.99(14)
C3 Y1 C10 138.34(17)
C8 Y1 C10 53.14(16)
C9 Y1 C10 29.00(14)
C4 Y1 C10 156.73(16)
C2 Y1 C10 130.79(15)
C35 Y1 C7 135.43(15)
C3 Y1 C7 79.17(17)
C8 Y1 C7 30.95(13)
C9 Y1 C7 53.40(14)
C4 Y1 C7 108.93(18)
C2 Y1 C7 70.99(15)
C10 Y1 C7 61.79(14)
C35 Y1 C5 82.59(15)
C3 Y1 C5 52.74(17)
C8 Y1 C5 135.84(18)
C9 Y1 C5 153.36(17)
C4 Y1 C5 28.77(15)
C2 Y1 C5 60.90(15)
C10 Y1 C5 167.95(15)
C7 Y1 C5 130.24(16)
C35 Y1 C6 141.16(15)
C3 Y1 C6 97.16(17)
C8 Y1 C6 53.17(15)
C9 Y1 C6 62.21(14)
C4 Y1 C6 127.81(17)
C2 Y1 C6 77.68(16)
C10 Y1 C6 54.18(13)
C7 Y1 C6 28.04(13)
C5 Y1 C6 136.08(14)
C35 Y1 C1 133.34(14)
C3 Y1 C1 52.80(17)
C8 Y1 C1 116.73(16)
C9 Y1 C1 142.79(15)
C4 Y1 C1 62.30(16)
C2 Y1 C1 29.03(14)
C10 Y1 C1 134.41(14)
C7 Y1 C1 89.58(15)
C5 Y1 C1 53.29(14)
C6 Y1 C1 83.50(14)
C35 Y1 B2 113.77(16)
C3 Y1 B2 127.60(18)
C8 Y1 B2 62.70(17)
C9 Y1 B2 53.11(16)
C4 Y1 B2 158.26(17)
C2 Y1 B2 106.37(17)
C10 Y1 B2 30.94(13)
C7 Y1 B2 51.98(16)
C5 Y1 B2 153.33(16)
C6 Y1 B2 30.48(14)
C1 Y1 B2 103.55(16)
C35 Si1 C37 116.7(2)
C35 Si1 C38 112.2(3)
C37 Si1 C38 109.5(3)
C35 Si1 C36 108.8(2)
C37 Si1 C36 103.7(2)
C38 Si1 C36 105.0(2)
C35 Si2 C39 115.3(2)
C35 Si2 C41 110.0(2)
C39 Si2 C41 108.1(3)
C35 Si2 C40 110.8(2)
C39 Si2 C40 107.1(2)
C41 Si2 C40 105.1(3)
C17 N1 C11 113.7(4)
C17 N1 B1 119.9(5)
C11 N1 B1 125.6(4)
B2 N2 C29 122.2(4)
B2 N2 C23 124.9(4)
C29 N2 C23 112.5(4)
N1 B1 C5 123.4(5)
N1 B1 C1 124.9(5)
C5 B1 C1 111.8(5)
N1 B1 Y1 134.5(4)
C5 B1 Y1 67.0(3)
C1 B1 Y1 67.2(3)
N2 B2 C6 124.6(5)
N2 B2 C10 124.0(5)
C6 B2 C10 111.3(5)
N2 B2 Y1 129.8(3)
C6 B2 Y1 69.4(3)
C10 B2 Y1 66.1(2)
C2 C1 B1 119.4(5)
C2 C1 Y1 71.9(3)
B1 C1 Y1 82.4(3)
C2 C1 H1 120.2
B1 C1 H1 120.2
Y1 C1 H1 120.2
C3 C2 C1 123.1(5)
C3 C2 Y1 70.9(3)
C1 C2 Y1 79.0(3)
C3 C2 H2 118.4
C1 C2 H2 118.4
Y1 C2 H2 118.4
C2 C3 C4 120.5(5)
C2 C3 Y1 79.6(4)
C4 C3 Y1 76.7(3)
C2 C3 H3 119.6
C4 C3 H3 119.6
Y1 C3 H3 119.6
C5 C4 C3 120.9(5)
C5 C4 Y1 80.9(3)
C3 C4 Y1 72.4(3)
C5 C4 H4 119.5
C3 C4 H4 119.5
Y1 C4 H4 119.5
C4 C5 B1 123.1(5)
C4 C5 Y1 70.3(3)
B1 C5 Y1 83.5(3)
C4 C5 H5 118.5
B1 C5 H5 118.5
Y1 C5 H5 118.5
C7 C6 B2 121.3(5)
C7 C6 Y1 72.6(3)
B2 C6 Y1 80.1(3)
C7 C6 H6 119.3
B2 C6 H6 119.3
Y1 C6 H6 119.3
C6 C7 C8 122.8(5)
C6 C7 Y1 79.3(3)
C8 C7 Y1 70.4(3)
C6 C7 H7 118.5
C8 C7 H7 118.5
Y1 C7 H7 118.5
C9 C8 C7 118.6(5)
C9 C8 Y1 75.6(3)
C7 C8 Y1 78.6(3)
C9 C8 H8 120.6
C7 C8 H8 120.6
Y1 C8 H8 120.6
C10 C9 C8 123.1(5)
C10 C9 Y1 78.9(3)
C8 C9 Y1 74.1(3)
C10 C9 H9 118.4
C8 C9 H9 118.4
Y1 C9 H9 118.4
C9 C10 B2 122.0(5)
C9 C10 Y1 72.1(3)
B2 C10 Y1 83.0(3)
C9 C10 H10 119.0
B2 C10 H10 119.0
Y1 C10 H10 119.0
C16 C11 C12 117.4(5)
C16 C11 N1 122.3(5)
C12 C11 N1 120.2(5)
C13 C12 C11 120.4(5)
C13 C12 H12 119.8
C11 C12 H12 119.8
C14 C13 C12 121.5(5)
C14 C13 H13 119.3
C12 C13 H13 119.3
C13 C14 C15 119.0(6)
C13 C14 H14 120.5
C15 C14 H14 120.5
C16 C15 C14 120.1(6)
C16 C15 H15 120.0
C14 C15 H15 120.0
C11 C16 C15 121.6(5)
C11 C16 H16 119.2
C15 C16 H16 119.2
C22 C17 C18 119.1(6)
C22 C17 N1 121.7(6)
C18 C17 N1 119.1(6)
C17 C18 C19 117.6(7)
C17 C18 H18 121.2
C19 C18 H18 121.2
C20 C19 C18 123.8(11)
C20 C19 H19 118.1
C18 C19 H19 118.1
C19 C20 C21 119.3(10)
C19 C20 H20 120.4
C21 C20 H20 120.4
C22 C21 C20 118.5(9)
C22 C21 H21 120.8
C20 C21 H21 120.8
C17 C22 C21 121.7(7)
C17 C22 H22 119.1
C21 C22 H22 119.1
C28 C23 C24 118.4(5)
C28 C23 N2 121.5(5)
C24 C23 N2 120.1(5)
C23 C24 C25 118.2(5)
C23 C24 H24 120.9
C25 C24 H24 120.9
C26 C25 C24 121.5(6)
C26 C25 H25 119.2
C24 C25 H25 119.2
C25 C26 C27 120.5(6)
C25 C26 H26 119.8
C27 C26 H26 119.8
C26 C27 C28 118.3(6)
C26 C27 H27 120.8
C28 C27 H27 120.8
C23 C28 C27 123.1(6)
C23 C28 H28 118.5
C27 C28 H28 118.5
C30 C29 C34 118.3(5)
C30 C29 N2 120.9(5)
C34 C29 N2 120.8(5)
C29 C30 C31 121.0(5)
C29 C30 H30 119.5
C31 C30 H30 119.5
C32 C31 C30 120.1(6)
C32 C31 H31 120.0
C30 C31 H31 120.0
C33 C32 C31 119.0(6)
C33 C32 H32 120.5
C31 C32 H32 120.5
C32 C33 C34 121.6(6)
C32 C33 H33 119.2
C34 C33 H33 119.2
C29 C34 C33 119.9(5)
C29 C34 H34 120.0
C33 C34 H34 120.0
Si1 C35 Si2 119.8(2)
Si1 C35 Y1 96.35(19)
Si2 C35 Y1 134.9(2)
Si1 C35 H35 99.7
Si2 C35 H35 99.7
Y1 C35 H35 99.7
Si1 C36 H36A 109.5
Si1 C36 H36B 109.5
H36A C36 H36B 109.5
Si1 C36 H36C 109.5
H36A C36 H36C 109.5
H36B C36 H36C 109.5
Si1 C37 H37A 109.5
Si1 C37 H37B 109.5
H37A C37 H37B 109.5
Si1 C37 H37C 109.5
H37A C37 H37C 109.5
H37B C37 H37C 109.5
Si1 C38 H38A 109.5
Si1 C38 H38B 109.5
H38A C38 H38B 109.5
Si1 C38 H38C 109.5
H38A C38 H38C 109.5
H38B C38 H38C 109.5
Si2 C39 H39A 109.5
Si2 C39 H39B 109.5
H39A C39 H39B 109.5
Si2 C39 H39C 109.5
H39A C39 H39C 109.5
H39B C39 H39C 109.5
Si2 C40 H40A 109.5
Si2 C40 H40B 109.5
H40A C40 H40B 109.5
Si2 C40 H40C 109.5
H40A C40 H40C 109.5
H40B C40 H40C 109.5
Si2 C41 H41A 109.5
Si2 C41 H41B 109.5
H41A C41 H41B 109.5
Si2 C41 H41C 109.5
H41A C41 H41C 109.5
H41B C41 H41C 109.5

loop_
_geom_bond_atom_site_label_1
_geom_bond_atom_site_label_2
_geom_bond_distance
Y1 C35 2.391(4)
Y1 C3 2.628(6)
Y1 C8 2.635(5)
Y1 C9 2.654(5)
Y1 C4 2.682(5)
Y1 C2 2.735(5)
Y1 C10 2.737(4)
Y1 C7 2.742(5)
Y1 C5 2.814(5)
Y1 C6 2.823(4)
Y1 C1 2.824(4)
Y1 B2 2.972(5)
Si1 C35 1.822(5)
Si1 C37 1.852(5)
Si1 C38 1.870(5)
Si1 C36 1.925(4)
Si2 C35 1.846(4)
Si2 C39 1.865(5)
Si2 C41 1.870(6)
Si2 C40 1.882(5)
N1 C17 1.433(6)
N1 C11 1.433(6)
N1 B1 1.436(7)
N2 B2 1.410(7)
N2 C29 1.436(6)
N2 C23 1.448(5)
B1 C5 1.506(7)
B1 C1 1.548(7)
B2 C6 1.530(7)
B2 C10 1.539(7)
C1 C2 1.396(7)
C1 H1 0.9800
C2 C3 1.369(7)
C2 H2 0.9800
C3 C4 1.414(7)
C3 H3 0.9800
C4 C5 1.371(7)
C4 H4 0.9800
C5 H5 0.9800
C6 C7 1.350(6)
C6 H6 0.9800
C7 C8 1.438(6)
C7 H7 0.9800
C8 C9 1.383(7)
C8 H8 0.9800
C9 C10 1.352(6)
C9 H9 0.9800
C10 H10 0.9800
C11 C16 1.357(6)
C11 C12 1.406(6)
C12 C13 1.358(7)
C12 H12 0.9300
C13 C14 1.346(7)
C13 H13 0.9300
C14 C15 1.377(7)
C14 H14 0.9300
C15 C16 1.374(7)
C15 H15 0.9300
C16 H16 0.9300
C17 C22 1.346(8)
C17 C18 1.393(8)
C18 C19 1.396(8)
C18 H18 0.9300
C19 C20 1.288(12)
C19 H19 0.9300
C20 C21 1.401(13)
C20 H20 0.9300
C21 C22 1.385(8)
C21 H21 0.9300
C22 H22 0.9300
C23 C28 1.343(6)
C23 C24 1.397(6)
C24 C25 1.405(7)
C24 H24 0.9300
C25 C26 1.338(8)
C25 H25 0.9300
C26 C27 1.364(8)
C26 H26 0.9300
C27 C28 1.383(7)
C27 H27 0.9300
C28 H28 0.9300
C29 C30 1.370(7)
C29 C34 1.384(6)
C30 C31 1.388(7)
C30 H30 0.9300
C31 C32 1.381(7)
C31 H31 0.9300
C32 C33 1.345(8)
C32 H32 0.9300
C33 C34 1.389(7)
C33 H33 0.9300
C34 H34 0.9300
C35 H35 0.9800
C36 H36A 0.9600
C36 H36B 0.9600
C36 H36C 0.9600
C37 H37A 0.9600
C37 H37B 0.9600
C37 H37C 0.9600
C38 H38A 0.9600
C38 H38B 0.9600
C38 H38C 0.9600
C39 H39A 0.9600
C39 H39B 0.9600
C39 H39C 0.9600
C40 H40A 0.9600
C40 H40B 0.9600
C40 H40C 0.9600
C41 H41A 0.9600
C41 H41B 0.9600
C41 H41C 0.9600

loop_
_geom_torsion_atom_site_label_1
_geom_torsion_atom_site_label_2
_geom_torsion_atom_site_label_3
_geom_torsion_atom_site_label_4
_geom_torsion
C17 N1 B1 C5 -17.3(8)
C11 N1 B1 C5 172.9(5)
C17 N1 B1 C1 161.9(5)
C11 N1 B1 C1 -8.0(9)
C17 N1 B1 Y1 -106.8(6)
C11 N1 B1 Y1 83.4(7)
C35 Y1 B1 N1 67.8(5)
C3 Y1 B1 N1 178.7(6)
C8 Y1 B1 N1 -152.0(5)
C9 Y1 B1 N1 -124.7(14)
C4 Y1 B1 N1 143.3(6)
C2 Y1 B1 N1 -147.7(6)
C10 Y1 B1 N1 -40.3(7)
C7 Y1 B1 N1 -125.0(5)
C5 Y1 B1 N1 114.9(7)
C6 Y1 B1 N1 -95.0(5)
C1 Y1 B1 N1 -117.2(7)
B2 Y1 B1 N1 -63.1(6)
C35 Y1 B1 C5 -47.1(4)
C3 Y1 B1 C5 63.8(4)
C8 Y1 B1 C5 93.2(4)
C9 Y1 B1 C5 120.4(14)
C4 Y1 B1 C5 28.5(3)
C2 Y1 B1 C5 97.4(4)
C10 Y1 B1 C5 -155.2(3)
C7 Y1 B1 C5 120.1(3)
C6 Y1 B1 C5 150.1(3)
C1 Y1 B1 C5 127.9(6)
B2 Y1 B1 C5 -178.0(3)
C35 Y1 B1 C1 -175.0(3)
C3 Y1 B1 C1 -64.1(3)
C8 Y1 B1 C1 -34.8(5)
C9 Y1 B1 C1 -7.6(17)
C4 Y1 B1 C1 -99.5(4)
C2 Y1 B1 C1 -30.6(3)
C10 Y1 B1 C1 76.9(5)
C7 Y1 B1 C1 -7.8(4)
C5 Y1 B1 C1 -127.9(6)
C6 Y1 B1 C1 22.2(4)
B2 Y1 B1 C1 54.1(4)
C29 N2 B2 C6 -174.9(4)
C23 N2 B2 C6 -2.3(7)
C29 N2 B2 C10 8.4(7)
C23 N2 B2 C10 -179.1(4)
C29 N2 B2 Y1 94.1(5)
C23 N2 B2 Y1 -93.4(5)
C35 Y1 B2 N2 -83.1(5)
C3 Y1 B2 N2 121.4(5)
C8 Y1 B2 N2 -178.4(5)
C9 Y1 B2 N2 -144.3(5)
C4 Y1 B2 N2 114.9(5)
C2 Y1 B2 N2 98.2(5)
C10 Y1 B2 N2 -115.3(6)
C7 Y1 B2 N2 146.8(5)
C5 Y1 B2 N2 41.1(7)
C6 Y1 B2 N2 118.5(6)
C1 Y1 B2 N2 68.2(5)
C35 Y1 B2 C6 158.4(3)
C3 Y1 B2 C6 2.9(4)
C8 Y1 B2 C6 63.1(3)
C9 Y1 B2 C6 97.2(3)
C4 Y1 B2 C6 -3.6(6)
C2 Y1 B2 C6 -20.3(3)
C10 Y1 B2 C6 126.2(5)
C7 Y1 B2 C6 28.3(3)
C5 Y1 B2 C6 -77.4(5)
C1 Y1 B2 C6 -50.3(3)
C35 Y1 B2 C10 32.2(3)
C3 Y1 B2 C10 -123.3(3)
C8 Y1 B2 C10 -63.1(3)
C9 Y1 B2 C10 -29.0(3)
C4 Y1 B2 C10 -129.8(4)
C2 Y1 B2 C10 -146.5(3)
C7 Y1 B2 C10 -97.9(3)
C5 Y1 B2 C10 156.4(3)
C6 Y1 B2 C10 -126.2(5)
C1 Y1 B2 C10 -176.5(3)
N1 B1 C1 C2 -166.4(5)
C5 B1 C1 C2 12.8(7)
Y1 B1 C1 C2 64.3(4)
N1 B1 C1 Y1 129.4(5)
C5 B1 C1 Y1 -51.4(4)
C35 Y1 C1 C2 -117.7(4)
C3 Y1 C1 C2 -27.8(3)
C8 Y1 C1 C2 33.4(4)
C9 Y1 C1 C2 54.1(5)
C4 Y1 C1 C2 -62.9(3)
C10 Y1 C1 C2 96.9(4)
C7 Y1 C1 C2 48.8(3)
C5 Y1 C1 C2 -95.4(4)
C6 Y1 C1 C2 76.3(3)
B2 Y1 C1 C2 99.4(3)
C35 Y1 C1 B1 6.7(5)
C3 Y1 C1 B1 96.5(4)
C8 Y1 C1 B1 157.8(3)
C9 Y1 C1 B1 178.5(3)
C4 Y1 C1 B1 61.5(3)
C2 Y1 C1 B1 124.4(5)
C10 Y1 C1 B1 -138.8(3)
C7 Y1 C1 B1 173.2(4)
C5 Y1 C1 B1 29.0(3)
C6 Y1 C1 B1 -159.3(4)
B2 Y1 C1 B1 -136.2(3)
B1 C1 C2 C3 -11.5(8)
Y1 C1 C2 C3 58.4(5)
B1 C1 C2 Y1 -69.9(4)
C35 Y1 C2 C3 -37.6(5)
C8 Y1 C2 C3 78.6(3)
C9 Y1 C2 C3 84.2(4)
C4 Y1 C2 C3 -31.8(3)
C10 Y1 C2 C3 118.6(3)
C7 Y1 C2 C3 101.9(4)
C5 Y1 C2 C3 -64.9(3)
C6 Y1 C2 C3 130.2(4)
C1 Y1 C2 C3 -130.9(5)
B2 Y1 C2 C3 140.6(3)
C35 Y1 C2 C1 93.3(4)
C3 Y1 C2 C1 130.9(5)
C8 Y1 C2 C1 -150.5(3)
C9 Y1 C2 C1 -144.9(3)
C4 Y1 C2 C1 99.2(4)
C10 Y1 C2 C1 -110.5(3)
C7 Y1 C2 C1 -127.2(4)
C5 Y1 C2 C1 66.0(3)
C6 Y1 C2 C1 -98.9(3)
B2 Y1 C2 C1 -88.5(3)
C1 C2 C3 C4 5.4(9)
Y1 C2 C3 C4 67.7(5)
C1 C2 C3 Y1 -62.3(5)
C35 Y1 C3 C2 154.4(3)
C8 Y1 C3 C2 -100.9(3)
C9 Y1 C3 C2 -111.5(3)
C4 Y1 C3 C2 125.0(5)
C10 Y1 C3 C2 -90.5(4)
C7 Y1 C3 C2 -70.4(3)
C5 Y1 C3 C2 96.0(4)
C6 Y1 C3 C2 -48.8(3)
C1 Y1 C3 C2 27.4(3)
B2 Y1 C3 C2 -50.3(4)
C35 Y1 C3 C4 29.4(4)
C8 Y1 C3 C4 134.1(3)
C9 Y1 C3 C4 123.5(3)
C2 Y1 C3 C4 -125.0(5)
C10 Y1 C3 C4 144.4(3)
C7 Y1 C3 C4 164.6(4)
C5 Y1 C3 C4 -29.1(3)
C6 Y1 C3 C4 -173.8(3)
C1 Y1 C3 C4 -97.6(4)
B2 Y1 C3 C4 -175.3(3)
C2 C3 C4 C5 -1.6(8)
Y1 C3 C4 C5 67.6(5)
C2 C3 C4 Y1 -69.2(5)
C35 Y1 C4 C5 80.0(3)
C3 Y1 C4 C5 -126.5(5)
C8 Y1 C4 C5 -175.1(3)
C9 Y1 C4 C5 159.5(3)
C2 Y1 C4 C5 -96.2(4)
C10 Y1 C4 C5 155.3(3)
C7 Y1 C4 C5 -142.6(3)
C6 Y1 C4 C5 -118.8(3)
C1 Y1 C4 C5 -63.5(3)
B2 Y1 C4 C5 -116.4(5)
C35 Y1 C4 C3 -153.4(3)
C8 Y1 C4 C3 -48.6(4)
C9 Y1 C4 C3 -73.9(4)
C2 Y1 C4 C3 30.3(3)
C10 Y1 C4 C3 -78.2(5)
C7 Y1 C4 C3 -16.0(4)
C5 Y1 C4 C3 126.5(5)
C6 Y1 C4 C3 7.8(4)
C1 Y1 C4 C3 63.1(3)
B2 Y1 C4 C3 10.1(6)
C3 C4 C5 B1 4.6(8)
Y1 C4 C5 B1 67.8(5)
C3 C4 C5 Y1 -63.2(5)
N1 B1 C5 C4 169.4(5)
C1 B1 C5 C4 -9.8(8)
Y1 B1 C5 C4 -61.3(5)
N1 B1 C5 Y1 -129.2(5)
C1 B1 C5 Y1 51.5(4)
C35 Y1 C5 C4 -97.3(3)
C3 Y1 C5 C4 31.2(3)
C8 Y1 C5 C4 6.7(4)
C9 Y1 C5 C4 -38.0(5)
C2 Y1 C5 C4 65.3(3)
C10 Y1 C5 C4 -127.7(7)
C7 Y1 C5 C4 48.8(4)
C6 Y1 C5 C4 86.8(4)
C1 Y1 C5 C4 98.8(4)
B2 Y1 C5 C4 132.4(4)
C35 Y1 C5 B1 134.0(4)
C3 Y1 C5 B1 -97.5(4)
C8 Y1 C5 B1 -122.0(4)
C9 Y1 C5 B1 -166.6(4)
C4 Y1 C5 B1 -128.6(5)
C2 Y1 C5 B1 -63.4(4)
C10 Y1 C5 B1 103.7(7)
C7 Y1 C5 B1 -79.8(4)
C6 Y1 C5 B1 -41.8(5)
C1 Y1 C5 B1 -29.8(3)
B2 Y1 C5 B1 3.7(6)
N2 B2 C6 C7 172.6(4)
C10 B2 C6 C7 -10.3(6)
Y1 B2 C6 C7 -62.6(4)
N2 B2 C6 Y1 -124.8(4)
C10 B2 C6 Y1 52.3(3)
C35 Y1 C6 C7 94.8(4)
C3 Y1 C6 C7 -50.3(3)
C8 Y1 C6 C7 29.2(3)
C9 Y1 C6 C7 63.6(3)
C4 Y1 C6 C7 -54.3(4)
C2 Y1 C6 C7 -72.6(3)
C10 Y1 C6 C7 96.6(3)
C5 Y1 C6 C7 -91.8(4)
C1 Y1 C6 C7 -101.4(3)
B2 Y1 C6 C7 127.4(5)
C35 Y1 C6 B2 -32.5(4)
C3 Y1 C6 B2 -177.7(3)
C8 Y1 C6 B2 -98.2(3)
C9 Y1 C6 B2 -63.7(3)
C4 Y1 C6 B2 178.3(3)
C2 Y1 C6 B2 160.0(3)
C10 Y1 C6 B2 -30.8(3)
C7 Y1 C6 B2 -127.4(5)
C5 Y1 C6 B2 140.8(3)
C1 Y1 C6 B2 131.2(3)
B2 C6 C7 C8 8.2(7)
Y1 C6 C7 C8 -58.2(4)
B2 C6 C7 Y1 66.4(4)
C35 Y1 C7 C6 -117.1(3)
C3 Y1 C7 C6 129.0(3)
C8 Y1 C7 C6 -130.7(5)
C9 Y1 C7 C6 -99.2(4)
C4 Y1 C7 C6 137.3(3)
C2 Y1 C7 C6 99.6(3)
C10 Y1 C7 C6 -66.1(3)
C5 Y1 C7 C6 114.7(3)
C1 Y1 C7 C6 76.9(3)
B2 Y1 C7 C6 -30.8(3)
C35 Y1 C7 C8 13.6(4)
C3 Y1 C7 C8 -100.4(3)
C9 Y1 C7 C8 31.5(3)
C4 Y1 C7 C8 -92.1(3)
C2 Y1 C7 C8 -129.7(4)
C10 Y1 C7 C8 64.6(3)
C5 Y1 C7 C8 -114.6(3)
C6 Y1 C7 C8 130.7(5)
C1 Y1 C7 C8 -152.5(3)
B2 Y1 C7 C8 99.9(3)
C6 C7 C8 C9 -4.1(7)
Y1 C7 C8 C9 -66.5(4)
C6 C7 C8 Y1 62.4(4)
C35 Y1 C8 C9 -46.4(3)
C3 Y1 C8 C9 -160.7(3)
C4 Y1 C8 C9 -138.0(3)
C2 Y1 C8 C9 170.4(3)
C10 Y1 C8 C9 27.9(3)
C7 Y1 C8 C9 123.8(5)
C5 Y1 C8 C9 -141.3(3)
C6 Y1 C8 C9 97.3(4)
C1 Y1 C8 C9 154.9(3)
B2 Y1 C8 C9 62.9(3)
C35 Y1 C8 C7 -170.2(3)
C3 Y1 C8 C7 75.6(3)
C9 Y1 C8 C7 -123.8(5)
C4 Y1 C8 C7 98.3(3)
C2 Y1 C8 C7 46.7(3)
C10 Y1 C8 C7 -95.8(3)
C5 Y1 C8 C7 94.9(3)
C6 Y1 C8 C7 -26.5(3)
C1 Y1 C8 C7 31.2(4)
B2 Y1 C8 C7 -60.9(3)
C7 C8 C9 C10 3.3(7)
Y1 C8 C9 C10 -64.9(4)
C7 C8 C9 Y1 68.2(4)
C35 Y1 C9 C10 -95.3(3)
C3 Y1 C9 C10 150.7(3)
C8 Y1 C9 C10 129.4(5)
C4 Y1 C9 C10 -176.5(3)
C2 Y1 C9 C10 118.1(3)
C7 Y1 C9 C10 97.2(3)
C5 Y1 C9 C10 -154.5(3)
C6 Y1 C9 C10 65.6(3)
C1 Y1 C9 C10 90.6(4)
B2 Y1 C9 C10 30.9(3)
C35 Y1 C9 C8 135.3(3)
C3 Y1 C9 C8 21.3(4)
C4 Y1 C9 C8 54.1(4)
C2 Y1 C9 C8 -11.3(4)
C10 Y1 C9 C8 -129.4(5)
C7 Y1 C9 C8 -32.2(3)
C5 Y1 C9 C8 76.1(5)
C6 Y1 C9 C8 -63.8(3)
C1 Y1 C9 C8 -38.8(5)
B2 Y1 C9 C8 -98.5(3)
C8 C9 C10 B2 -6.8(7)
Y1 C9 C10 B2 -69.3(4)
C8 C9 C10 Y1 62.5(4)
N2 B2 C10 C9 -173.3(4)
C6 B2 C10 C9 9.6(6)
Y1 B2 C10 C9 63.7(4)
N2 B2 C10 Y1 123.0(4)
C6 B2 C10 Y1 -54.1(3)
C35 Y1 C10 C9 82.2(3)
C3 Y1 C10 C9 -42.1(4)
C8 Y1 C10 C9 -29.2(3)
C4 Y1 C10 C9 7.0(6)
C2 Y1 C10 C9 -82.7(4)
C7 Y1 C10 C9 -64.7(3)
C5 Y1 C10 C9 112.3(8)
C6 Y1 C10 C9 -96.7(3)
C1 Y1 C10 C9 -122.2(3)
B2 Y1 C10 C9 -127.0(4)
C35 Y1 C10 B2 -150.8(3)
C3 Y1 C10 B2 84.9(4)
C8 Y1 C10 B2 97.8(3)
C9 Y1 C10 B2 127.0(4)
C4 Y1 C10 B2 133.9(4)
C2 Y1 C10 B2 44.3(4)
C7 Y1 C10 B2 62.3(3)
C5 Y1 C10 B2 -120.7(7)
C6 Y1 C10 B2 30.3(3)
C1 Y1 C10 B2 4.8(4)
C17 N1 C11 C16 147.6(5)
B1 N1 C11 C16 -42.0(8)
C17 N1 C11 C12 -35.1(7)
B1 N1 C11 C12 135.2(5)
C16 C11 C12 C13 -2.0(8)
N1 C11 C12 C13 -179.4(5)
C11 C12 C13 C14 3.5(9)
C12 C13 C14 C15 -4.2(9)
C13 C14 C15 C16 3.6(9)
C12 C11 C16 C15 1.5(8)
N1 C11 C16 C15 178.8(5)
C14 C15 C16 C11 -2.3(9)
C11 N1 C17 C22 108.4(6)
B1 N1 C17 C22 -62.6(7)
C11 N1 C17 C18 -68.3(6)
B1 N1 C17 C18 120.7(6)
C22 C17 C18 C19 0.0(9)
N1 C17 C18 C19 176.8(5)
C17 C18 C19 C20 -1.2(12)
C18 C19 C20 C21 2.3(15)
C19 C20 C21 C22 -2.2(14)
C18 C17 C22 C21 0.0(9)
N1 C17 C22 C21 -176.7(5)
C20 C21 C22 C17 1.0(11)
B2 N2 C23 C28 -124.4(6)
C29 N2 C23 C28 48.8(6)
B2 N2 C23 C24 54.6(6)
C29 N2 C23 C24 -132.2(5)
C28 C23 C24 C25 -2.2(8)
N2 C23 C24 C25 178.7(5)
C23 C24 C25 C26 1.3(9)
C24 C25 C26 C27 -0.8(10)
C25 C26 C27 C28 1.4(10)
C24 C23 C28 C27 2.9(9)
N2 C23 C28 C27 -178.0(5)
C26 C27 C28 C23 -2.5(10)
B2 N2 C29 C30 -132.0(5)
C23 N2 C29 C30 54.6(6)
B2 N2 C29 C34 48.5(6)
C23 N2 C29 C34 -124.8(5)
C34 C29 C30 C31 -1.2(8)
N2 C29 C30 C31 179.3(5)
C29 C30 C31 C32 0.5(9)
C30 C31 C32 C33 -0.3(10)
C31 C32 C33 C34 0.8(10)
C30 C29 C34 C33 1.7(8)
N2 C29 C34 C33 -178.8(4)
C32 C33 C34 C29 -1.5(9)
C37 Si1 C35 Si2 42.4(3)
C38 Si1 C35 Si2 -85.1(3)
C36 Si1 C35 Si2 159.2(2)
C37 Si1 C35 Y1 -109.6(2)
C38 Si1 C35 Y1 122.9(2)
C36 Si1 C35 Y1 7.2(2)
C39 Si2 C35 Si1 -58.9(3)
C41 Si2 C35 Si1 178.7(3)
C40 Si2 C35 Si1 62.9(3)
C39 Si2 C35 Y1 79.8(4)
C41 Si2 C35 Y1 -42.6(4)
C40 Si2 C35 Y1 -158.4(3)
C3 Y1 C35 Si1 -138.12(19)
C8 Y1 C35 Si1 129.4(2)
C9 Y1 C35 Si1 107.9(2)
C4 Y1 C35 Si1 -123.5(2)
C2 Y1 C35 Si1 -118.9(3)
C10 Y1 C35 Si1 79.0(2)
C7 Y1 C35 Si1 122.3(2)
C5 Y1 C35 Si1 -95.0(2)
C6 Y1 C35 Si1 80.4(3)
C1 Y1 C35 Si1 -77.1(3)
B2 Y1 C35 Si1 63.1(2)
C3 Y1 C35 Si2 77.1(4)
C8 Y1 C35 Si2 -15.4(4)
C9 Y1 C35 Si2 -37.0(3)
C4 Y1 C35 Si2 91.7(4)
C2 Y1 C35 Si2 96.3(4)
C10 Y1 C35 Si2 -65.9(3)
C7 Y1 C35 Si2 -22.6(5)
C5 Y1 C35 Si2 120.2(4)
C6 Y1 C35 Si2 -64.4(5)
C1 Y1 C35 Si2 138.1(3)
B2 Y1 C35 Si2 -81.8(4)
